data_2217616
loop_
_publ_author_name
'Chongzhen Mei'
'Kaihui Li'
'Peng Zhang'

_publ_section_title
;Poly[[tetraaquabis(1<i>H</i>-imidazole-\k<i>N</i>^3^)bis[2-(oxaloamino)benzoato(3--)]dicopper(II)barium(II)]
 dihydrate]
;
_journal_coeditor_code PK2076
_journal_issue 2
_journal_name_full 'Acta Crystallographica Section E'
_journal_page_first m356
_journal_page_last m356
_journal_paper_doi 10.1107/S1600536808000597
_journal_volume 64
_journal_year 2008
_chemical_formula_iupac '[Ba Cu2 (C9 H4 N O5)2 (C3 H4 N2)2 (H2 O)4] , 2H2 O'
_chemical_formula_moiety 'C24 H24 Ba Cu2 N6 O14 , 2H2 O'
_chemical_formula_sum 'C24 H28 Ba Cu2 N6 O16'
_chemical_formula_weight 920.94
_chemical_name_systematic
;
Poly[[tetraaquabis(1H-imidazole-\kN^3^)bis[2-
(oxaloamino)benzoato(3-)]dicopper(II)barium(II)] dihydrate]
;
_space_group_IT_number 13
_symmetry_cell_setting monoclinic
_symmetry_space_group_name_Hall '-P 2yc'
_symmetry_space_group_name_H-M 'P 1 2/c 1'
_atom_sites_solution_hydrogens geom
_atom_sites_solution_primary direct
_atom_sites_solution_secondary difmap
_cell_angle_alpha 90.00
_cell_angle_beta 101.146(4)
_cell_angle_gamma 90.00
_cell_formula_units_Z 2
_cell_length_a 10.662(3)
_cell_length_b 6.9165(18)
_cell_length_c 21.335(5)
_cell_measurement_reflns_used 857
_cell_measurement_temperature 293(2)
_cell_measurement_theta_max 27.331
_cell_measurement_theta_min 2.945
_cell_volume 1543.6(7)
_computing_cell_refinement 'SMART (Bruker, 2000)'
_computing_data_collection 'SMART (Bruker, 2000)'
_computing_data_reduction 'SAINT (Bruker, 2000)'
_computing_molecular_graphics 'SHELXTL (Bruker, 2000)'
_computing_publication_material 'publCIF (Westrip, 2008)'
_computing_structure_refinement 'SHELXTL (Bruker, 2000)'
_computing_structure_solution 'SHELXTL (Bruker, 2000)'
_diffrn_ambient_temperature 293(2)
_diffrn_measured_fraction_theta_full 0.996
_diffrn_measured_fraction_theta_max 0.996
_diffrn_measurement_device_type 'Bruker SMART CCD area-detector'
_diffrn_measurement_method '\f and \w'
_diffrn_radiation_monochromator graphite
_diffrn_radiation_source 'fine-focus sealed tube'
_diffrn_radiation_type MoK\a
_diffrn_radiation_wavelength 0.71073
_diffrn_reflns_av_R_equivalents 0.0838
_diffrn_reflns_av_sigmaI/netI 0.0647
_diffrn_reflns_limit_h_max 12
_diffrn_reflns_limit_h_min -12
_diffrn_reflns_limit_k_max 8
_diffrn_reflns_limit_k_min -8
_diffrn_reflns_limit_l_max 15
_diffrn_reflns_limit_l_min -25
_diffrn_reflns_number 7263
_diffrn_reflns_theta_full 25.00
_diffrn_reflns_theta_max 25.00
_diffrn_reflns_theta_min 2.47
_diffrn_standards_number 0
_exptl_absorpt_coefficient_mu 2.713
_exptl_absorpt_correction_T_max 0.583
_exptl_absorpt_correction_T_min 0.525
_exptl_absorpt_correction_type multi-scan
_exptl_absorpt_process_details '(SADABS; Bruker, 2000)'
_exptl_crystal_colour red
_exptl_crystal_density_diffrn 1.981
_exptl_crystal_density_method 'not measured'
_exptl_crystal_description block
_exptl_crystal_F_000 912
_exptl_crystal_size_max 0.3
_exptl_crystal_size_mid 0.2
_exptl_crystal_size_min 0.2
_refine_diff_density_max 0.855
_refine_diff_density_min -0.645
_refine_ls_extinction_method none
_refine_ls_goodness_of_fit_ref 1.007
_refine_ls_hydrogen_treatment constr
_refine_ls_matrix_type full
_refine_ls_number_parameters 226
_refine_ls_number_reflns 2713
_refine_ls_number_restraints 0
_refine_ls_restrained_S_all 1.007
_refine_ls_R_factor_all 0.0412
_refine_ls_R_factor_gt 0.0352
_refine_ls_shift/su_max 0.001
_refine_ls_shift/su_mean 0.000
_refine_ls_structure_factor_coef Fsqd
_refine_ls_weighting_details 'calc w = 1/[\s^2^(Fo^2^)+(0.04P)^2^] where P=(Fo^2^+2Fc^2^)/3'
_refine_ls_weighting_scheme calc
_refine_ls_wR_factor_gt 0.0863
_refine_ls_wR_factor_ref 0.0892
_reflns_number_gt 2398
_reflns_number_total 2713
_reflns_threshold_expression I>2\s(I)
_cod_data_source_file pk2076.cif
_cod_data_source_block I
_cod_original_sg_symbol_H-M 'P 2/c'
_cod_database_code 2217616
_cod_database_fobs_code 2217616

loop_
_symmetry_equiv_pos_as_xyz
'x, y, z'
'-x, y, -z+1/2'
'-x, -y, -z'
'x, -y, z-1/2'

loop_
_atom_site_type_symbol
_atom_site_label
_atom_site_fract_x
_atom_site_fract_y
_atom_site_fract_z
_atom_site_U_iso_or_equiv
_atom_site_adp_type
_atom_site_calc_flag
_atom_site_refinement_flags
_atom_site_occupancy
_atom_site_disorder_assembly
_atom_site_disorder_group
Ba Ba1 0.5000 0.90568(5) 0.7500 0.03268(14) Uani d S 1 . .
Cu Cu2 0.70008(4) 0.79877(8) 1.03715(2) 0.03358(16) Uani d . 1 . .
C C1 0.4210(4) 0.7210(6) 0.9961(2) 0.0308(9) Uani d . 1 . .
C C2 0.3109(4) 0.6829(7) 0.9499(2) 0.0413(10) Uani d . 1 . .
H H2 0.3156 0.6890 0.9069 0.050 Uiso calc R 1 . .
C C3 0.1959(4) 0.6366(7) 0.9667(2) 0.0459(12) Uani d . 1 . .
H H3 0.1245 0.6136 0.9350 0.055 Uiso calc R 1 . .
C C4 0.1856(4) 0.6243(7) 1.0289(2) 0.0460(12) Uani d . 1 . .
H H4 0.1082 0.5917 1.0401 0.055 Uiso calc R 1 . .
C C5 0.2922(4) 0.6609(7) 1.0754(2) 0.0415(10) Uani d . 1 . .
H H5 0.2856 0.6533 1.1182 0.050 Uiso calc R 1 . .
C C6 0.4103(4) 0.7096(6) 1.0598(2) 0.0334(9) Uani d . 1 . .
C C7 0.5146(4) 0.7449(7) 1.1180(2) 0.0362(10) Uani d . 1 . .
C C8 1.0359(4) 0.7848(9) 1.1711(2) 0.0550(14) Uani d . 1 . .
H H8 1.0897 0.7403 1.2078 0.066 Uiso calc R 1 . .
C C9 0.9614(4) 0.9421(7) 1.0840(2) 0.0464(12) Uani d . 1 . .
H H9 0.9563 1.0274 1.0499 0.056 Uiso calc R 1 . .
C C10 0.9169(4) 0.7209(8) 1.1470(2) 0.0479(12) Uani d . 1 . .
H H10 0.8736 0.6250 1.1648 0.058 Uiso calc R 1 . .
C C12 0.5519(4) 0.7837(6) 0.91832(19) 0.0345(10) Uani d . 1 . .
C C13 0.6890(4) 0.8380(7) 0.91134(19) 0.0339(9) Uani d . 1 . .
N N1 0.5387(3) 0.7682(5) 0.97887(15) 0.0301(7) Uani d . 1 . .
N N2 0.8704(3) 0.8215(6) 1.09186(17) 0.0390(8) Uani d . 1 . .
N N3 1.0623(3) 0.9254(6) 1.13173(18) 0.0484(10) Uani d . 1 . .
H H3A 1.1315 0.9922 1.1365 0.058 Uiso calc R 1 . .
O O1 0.7097(3) 0.8641(5) 0.85734(13) 0.0460(8) Uani d . 1 . .
O O2 0.4736(3) 0.7653(6) 0.86823(14) 0.0549(10) Uani d . 1 . .
O O3 0.7724(2) 0.8539(5) 0.96263(13) 0.0412(7) Uani d . 1 . .
O O4 0.6293(3) 0.7678(5) 1.11137(13) 0.0466(8) Uani d . 1 . .
O O5 0.7323(3) 1.0322(6) 0.72527(16) 0.0648(10) Uani d . 1 . .
H H5B 0.7114 1.0964 0.6909 0.097 Uiso d R 1 . .
H H5C 0.7768 0.9304 0.7246 0.097 Uiso d R 1 . .
O O8 0.4863(3) 0.7515(5) 1.17116(14) 0.0462(8) Uani d . 1 . .
O O9 0.3581(4) 0.5293(6) 0.7463(2) 0.0893(13) Uani d . 1 . .
H H9C 0.2794 0.5576 0.7421 0.134 Uiso d R 1 . .
H H9A 0.3773 0.4384 0.7804 0.134 Uiso d R 1 . .
O O10 0.874(3) 0.681(4) 0.7671(15) 0.143(6) Uani d P 0.44(2) A 1
O O10' 0.8713(19) 0.711(3) 0.7229(13) 0.143(6) Uani d P 0.56(2) A 2

loop_
_atom_site_aniso_label
_atom_site_aniso_U_11
_atom_site_aniso_U_22
_atom_site_aniso_U_33
_atom_site_aniso_U_12
_atom_site_aniso_U_13
_atom_site_aniso_U_23
Ba1 0.0323(2) 0.0479(2) 0.01666(19) 0.000 0.00160(13) 0.000
Cu2 0.0342(3) 0.0463(4) 0.0181(3) 0.0002(2) -0.0003(2) -0.0013(2)
C1 0.035(2) 0.028(2) 0.029(2) 0.0008(17) 0.0056(17) -0.0027(18)
C2 0.044(2) 0.048(3) 0.032(2) -0.002(2) 0.0073(19) -0.003(2)
C3 0.037(2) 0.054(3) 0.044(3) -0.003(2) 0.000(2) -0.006(3)
C4 0.039(2) 0.045(3) 0.056(3) -0.006(2) 0.013(2) -0.006(2)
C5 0.045(2) 0.044(3) 0.037(2) -0.001(2) 0.013(2) 0.004(2)
C6 0.037(2) 0.028(2) 0.034(2) 0.0018(17) 0.0045(18) -0.0012(19)
C7 0.041(2) 0.040(3) 0.026(2) 0.0017(19) 0.0055(18) -0.001(2)
C8 0.040(2) 0.090(4) 0.031(2) 0.007(3) -0.004(2) 0.005(3)
C9 0.044(2) 0.063(3) 0.032(2) 0.002(2) 0.007(2) 0.004(2)
C10 0.048(2) 0.066(3) 0.029(2) -0.006(2) 0.003(2) 0.007(2)
C12 0.043(2) 0.036(3) 0.023(2) 0.0002(19) 0.0032(18) 0.0035(19)
C13 0.040(2) 0.038(2) 0.022(2) -0.0004(19) 0.0019(17) 0.000(2)
N1 0.0336(16) 0.0324(19) 0.0228(17) 0.0026(14) 0.0013(13) 0.0009(15)
N2 0.0354(18) 0.054(2) 0.0247(18) -0.0018(17) -0.0015(15) -0.0008(18)
N3 0.0347(18) 0.070(3) 0.039(2) -0.0095(19) 0.0035(16) -0.005(2)
O1 0.0424(16) 0.074(2) 0.0213(15) -0.0110(16) 0.0058(13) 0.0047(16)
O2 0.0451(16) 0.095(3) 0.0201(16) -0.0169(18) -0.0047(14) 0.0107(18)
O3 0.0361(14) 0.063(2) 0.0225(14) -0.0028(14) 0.0000(12) 0.0063(16)
O4 0.0384(16) 0.082(3) 0.0182(14) -0.0026(15) 0.0034(12) -0.0059(16)
O5 0.0491(18) 0.099(3) 0.0427(19) -0.0122(19) -0.0002(15) 0.023(2)
O8 0.0517(17) 0.068(2) 0.0209(16) -0.0074(16) 0.0120(13) -0.0011(15)
O9 0.126(3) 0.073(3) 0.059(3) 0.002(3) -0.008(3) 0.003(2)
O10 0.115(5) 0.122(8) 0.198(18) 0.027(5) 0.045(14) -0.028(15)
O10' 0.115(5) 0.122(8) 0.198(18) 0.027(5) 0.045(14) -0.028(15)

loop_
_atom_type_symbol
_atom_type_description
_atom_type_scat_dispersion_real
_atom_type_scat_dispersion_imag
_atom_type_scat_source
C C 0.0033 0.0016 'International Tables Vol C Tables 4.2.6.8 and 6.1.1.4'
H H 0.0000 0.0000 'International Tables Vol C Tables 4.2.6.8 and 6.1.1.4'
Ba Ba -0.3244 2.2819 'International Tables Vol C Tables 4.2.6.8 and 6.1.1.4'
Cu Cu 0.3201 1.2651 'International Tables Vol C Tables 4.2.6.8 and 6.1.1.4'
N N 0.0061 0.0033 'International Tables Vol C Tables 4.2.6.8 and 6.1.1.4'
O O 0.0106 0.0060 'International Tables Vol C Tables 4.2.6.8 and 6.1.1.4'

loop_
_geom_angle_atom_site_label_1
_geom_angle_atom_site_label_2
_geom_angle_atom_site_label_3
_geom_angle_site_symmetry_1
_geom_angle_site_symmetry_3
_geom_angle
O2 Ba1 O2 2_656 . 138.93(16)
O2 Ba1 O5 2_656 . 71.64(10)
O2 Ba1 O5 . . 122.44(9)
O2 Ba1 O5 2_656 2_656 122.44(9)
O2 Ba1 O5 . 2_656 71.64(10)
O5 Ba1 O5 . 2_656 143.21(18)
O2 Ba1 O1 2_656 2_656 56.10(8)
O2 Ba1 O1 . 2_656 119.20(9)
O5 Ba1 O1 . 2_656 117.63(9)
O5 Ba1 O1 2_656 2_656 66.37(9)
O2 Ba1 O1 2_656 . 119.20(9)
O2 Ba1 O1 . . 56.10(8)
O5 Ba1 O1 . . 66.37(9)
O5 Ba1 O1 2_656 . 117.63(9)
O1 Ba1 O1 2_656 . 168.57(15)
O2 Ba1 O8 2_656 3_677 144.53(10)
O2 Ba1 O8 . 3_677 76.13(10)
O5 Ba1 O8 . 3_677 84.57(10)
O5 Ba1 O8 2_656 3_677 65.01(10)
O1 Ba1 O8 2_656 3_677 119.12(9)
O1 Ba1 O8 . 3_677 71.12(10)
O2 Ba1 O8 2_656 4_575 76.13(10)
O2 Ba1 O8 . 4_575 144.53(10)
O5 Ba1 O8 . 4_575 65.01(10)
O5 Ba1 O8 2_656 4_575 84.57(10)
O1 Ba1 O8 2_656 4_575 71.12(10)
O1 Ba1 O8 . 4_575 119.12(9)
O8 Ba1 O8 3_677 4_575 69.99(12)
O2 Ba1 O9 2_656 . 79.15(11)
O2 Ba1 O9 . . 65.19(11)
O5 Ba1 O9 . . 137.09(13)
O5 Ba1 O9 2_656 . 79.31(13)
O1 Ba1 O9 2_656 . 65.44(11)
O1 Ba1 O9 . . 104.07(11)
O8 Ba1 O9 3_677 . 133.93(10)
O8 Ba1 O9 4_575 . 136.55(10)
O2 Ba1 O9 2_656 2_656 65.19(11)
O2 Ba1 O9 . 2_656 79.15(11)
O5 Ba1 O9 . 2_656 79.31(13)
O5 Ba1 O9 2_656 2_656 137.09(13)
O1 Ba1 O9 2_656 2_656 104.07(11)
O1 Ba1 O9 . 2_656 65.44(11)
O8 Ba1 O9 3_677 2_656 136.55(10)
O8 Ba1 O9 4_575 2_656 133.93(10)
O9 Ba1 O9 . 2_656 59.89(18)
O4 Cu2 N1 . . 94.38(13)
O4 Cu2 O3 . . 175.12(15)
N1 Cu2 O3 . . 86.53(13)
O4 Cu2 N2 . . 89.12(13)
N1 Cu2 N2 . . 175.91(14)
O3 Cu2 N2 . . 90.17(13)
C6 C1 C2 . . 117.4(3)
C6 C1 N1 . . 120.9(4)
C2 C1 N1 . . 121.7(4)
C3 C2 C1 . . 121.7(4)
C3 C2 H2 . . 119.1
C1 C2 H2 . . 119.1
C4 C3 C2 . . 120.9(4)
C4 C3 H3 . . 119.6
C2 C3 H3 . . 119.6
C3 C4 C5 . . 118.7(4)
C3 C4 H4 . . 120.6
C5 C4 H4 . . 120.6
C4 C5 C6 . . 121.7(4)
C4 C5 H5 . . 119.1
C6 C5 H5 . . 119.1
C1 C6 C5 . . 119.5(4)
C1 C6 C7 . . 127.3(3)
C5 C6 C7 . . 113.2(4)
O8 C7 O4 . . 120.8(4)
O8 C7 C6 . . 119.3(3)
O4 C7 C6 . . 119.9(3)
C10 C8 N3 . . 107.1(4)
C10 C8 H8 . . 126.5
N3 C8 H8 . . 126.5
N2 C9 N3 . . 110.7(4)
N2 C9 H9 . . 124.6
N3 C9 H9 . . 124.6
C8 C10 N2 . . 108.5(4)
C8 C10 H10 . . 125.8
N2 C10 H10 . . 125.8
O2 C12 N1 . . 130.9(4)
O2 C12 C13 . . 116.0(3)
N1 C12 C13 . . 113.1(3)
O1 C13 O3 . . 124.8(4)
O1 C13 C12 . . 118.2(3)
O3 C13 C12 . . 117.0(3)
C12 N1 C1 . . 122.5(3)
C12 N1 Cu2 . . 111.6(3)
C1 N1 Cu2 . . 125.8(3)
C9 N2 C10 . . 106.1(4)
C9 N2 Cu2 . . 126.5(3)
C10 N2 Cu2 . . 127.3(3)
C9 N3 C8 . . 107.6(4)
C9 N3 H3A . . 126.2
C8 N3 H3A . . 126.2
C13 O1 Ba1 . . 120.4(2)
C12 O2 Ba1 . . 125.8(3)
C13 O3 Cu2 . . 111.5(2)
C7 O4 Cu2 . . 131.0(3)
C7 O8 Ba1 . 3_677 124.9(3)

loop_
_geom_bond_atom_site_label_1
_geom_bond_atom_site_label_2
_geom_bond_site_symmetry_2
_geom_bond_distance
Ba1 O2 2_656 2.767(3)
Ba1 O2 . 2.767(3)
Ba1 O5 . 2.772(3)
Ba1 O5 2_656 2.772(3)
Ba1 O1 2_656 2.889(3)
Ba1 O1 . 2.889(3)
Ba1 O8 3_677 2.894(3)
Ba1 O8 4_575 2.894(3)
Ba1 O9 . 3.004(5)
Ba1 O9 2_656 3.004(4)
Cu2 O4 . 1.894(3)
Cu2 N1 . 1.930(3)
Cu2 O3 . 1.934(3)
Cu2 N2 . 1.966(3)
C1 C6 . 1.389(6)
C1 C2 . 1.404(6)
C1 N1 . 1.412(5)
C2 C3 . 1.380(6)
C2 H2 . 0.9300
C3 C4 . 1.355(7)
C3 H3 . 0.9300
C4 C5 . 1.379(6)
C4 H4 . 0.9300
C5 C6 . 1.404(5)
C5 H5 . 0.9300
C6 C7 . 1.518(6)
C7 O8 . 1.230(5)
C7 O4 . 1.268(5)
C8 C10 . 1.347(6)
C8 N3 . 1.349(6)
C8 H8 . 0.9300
C9 N2 . 1.314(6)
C9 N3 . 1.335(6)
C9 H9 . 0.9300
C10 N2 . 1.375(6)
C10 H10 . 0.9300
C12 O2 . 1.229(5)
C12 N1 . 1.331(5)
C12 C13 . 1.544(5)
C13 O1 . 1.228(5)
C13 O3 . 1.274(5)
N3 H3A . 0.8600
O5 H5B . 0.8502
O5 H5C . 0.8500
O8 Ba1 3_677 2.894(3)
O9 H9C . 0.8498
O9 H9A . 0.9530

loop_
_geom_hbond_atom_site_label_D
_geom_hbond_atom_site_label_H
_geom_hbond_atom_site_label_A
_geom_hbond_site_symmetry_A
_geom_hbond_distance_DH
_geom_hbond_distance_HA
_geom_hbond_distance_DA
_geom_hbond_angle_DHA
N3 H3A O1 3_777 0.86 1.95 2.804(5) 177
O5 H5B O4 4_575 0.85 1.99 2.827(5) 169
O5 H5B O8 4_575 0.85 2.58 3.047(5) 116
O9 H9A O8 3_667 0.95 2.08 2.915(5) 145
